data_4118638
loop_
_publ_author_name
'Jos\'e A. Souto'
'Peter Becker'
'\'Alvaro Iglesias'
'Kilian Mu\~niz'

_publ_section_title
;
 Metal-Free Iodine(III)-Promoted Direct Intermolecular C-H Amination
 Reactions of Acetylenes
;
_journal_name_full 'Journal of the American Chemical Society'
_journal_page_first 15505
_journal_page_last 15511
_journal_paper_doi 10.1021/ja306211q
_journal_volume 134
_journal_year 2012
_chemical_formula_sum 'C29 H24 N2 O5 S2'
_chemical_formula_weight 544.62
_chemical_name_systematic
; 
 ? 
;
_space_group_IT_number 14
_symmetry_cell_setting monoclinic
_symmetry_space_group_name_Hall '-P 2ybc'
_symmetry_space_group_name_H-M 'P 1 21/c 1'
_atom_sites_solution_hydrogens geom
_atom_sites_solution_primary direct
_atom_sites_solution_secondary difmap
_audit_creation_method SHELXL-97
_cell_angle_alpha 90.00
_cell_angle_beta 91.546(14)
_cell_angle_gamma 90.00
_cell_formula_units_Z 4
_cell_length_a 10.984(4)
_cell_length_b 15.221(4)
_cell_length_c 15.456(5)
_cell_measurement_reflns_used 5511
_cell_measurement_temperature 100(2)
_cell_measurement_theta_max 28.16
_cell_measurement_theta_min 2.13
_cell_volume 2583.1(14)
_computing_cell_refinement 'Bruker APEX2 v2011.4-0'
_computing_data_collection 'Bruker APEX2 v2011.4-0'
_computing_data_reduction 'Bruker SAINT V7.60A'
_computing_molecular_graphics 'Bruker SHELXTL'
_computing_publication_material 'Bruker SHELXTL'
_computing_structure_refinement 'SHELXS-97 (Sheldrick, 2008)'
_computing_structure_solution Sir2011
_diffrn_ambient_temperature 100(2)
_diffrn_detector_area_resol_mean 512
_diffrn_detector_type '4K CCD area detector APEX II'
_diffrn_measured_fraction_theta_full 0.996
_diffrn_measured_fraction_theta_max 0.996
_diffrn_measurement_device_type 'APEX DUO Kappa 4-axis goniometer'
_diffrn_measurement_method
;
 Fullsphere data collection, phi and omega scans
;
_diffrn_measurement_specimen_support 'magnetic support whith MicroMount'
_diffrn_radiation_monochromator 'Quazar MX Multilayer Optics'
_diffrn_radiation_type MoK\a
_diffrn_radiation_wavelength 0.71073
_diffrn_reflns_av_R_equivalents 0.0000
_diffrn_reflns_av_sigmaI/netI 0.0240
_diffrn_reflns_limit_h_max 15
_diffrn_reflns_limit_h_min -15
_diffrn_reflns_limit_k_max 21
_diffrn_reflns_limit_k_min 0
_diffrn_reflns_limit_l_max 22
_diffrn_reflns_limit_l_min 0
_diffrn_reflns_number 273086
_diffrn_reflns_theta_full 30.57
_diffrn_reflns_theta_max 30.57
_diffrn_reflns_theta_min 1.85
_diffrn_source 'Micorfocus source E025 IuS'
_diffrn_source_current 0.6
_diffrn_source_power 50
_diffrn_source_size '0.2 mm x 0.2 mm fine focus'
_diffrn_source_type 'Bruker APEX DUO'
_exptl_absorpt_coefficient_mu 0.250
_exptl_absorpt_correction_T_max 0.9635
_exptl_absorpt_correction_T_min 0.9517
_exptl_absorpt_correction_type empirical
_exptl_absorpt_process_details
; 
 SADABS Version 2008/1 Bruker-Nonius
 Blessing, Acta Cryst. (1995) A51 33-38
;
_exptl_crystal_colour yellow
_exptl_crystal_density_diffrn 1.400
_exptl_crystal_description block
_exptl_crystal_F_000 1136
_exptl_crystal_size_max 0.20
_exptl_crystal_size_mid 0.20
_exptl_crystal_size_min 0.15
_refine_diff_density_max 0.470
_refine_diff_density_min -0.352
_refine_diff_density_rms 0.062
_refine_ls_extinction_method none
_refine_ls_goodness_of_fit_ref 1.054
_refine_ls_hydrogen_treatment noref
_refine_ls_matrix_type full
_refine_ls_number_parameters 346
_refine_ls_number_reflns 8290
_refine_ls_number_restraints 0
_refine_ls_restrained_S_all 1.054
_refine_ls_R_factor_all 0.0608
_refine_ls_R_factor_gt 0.0436
_refine_ls_shift/su_max 0.001
_refine_ls_shift/su_mean 0.000
_refine_ls_structure_factor_coef Fsqd
_refine_ls_weighting_details 'calc w=1/[\s^2^(Fo^2^)+(0.0541P)^2^+1.4628P] where P=(Fo^2^+2Fc^2^)/3'
_refine_ls_weighting_scheme calc
_refine_ls_wR_factor_gt 0.1085
_refine_ls_wR_factor_ref 0.1196
_reflns_number_gt 6737
_reflns_number_total 8290
_reflns_threshold_expression >2sigma(I)
_cod_data_source_file ja306211q_si_002.cif
_cod_data_source_block mo_js1137_05
_cod_original_cell_volume 2583.2(14)
_cod_database_code 4118638

loop_
_symmetry_equiv_pos_as_xyz
'x, y, z'
'-x, y+1/2, -z+1/2'
'-x, -y, -z'
'x, -y-1/2, z-1/2'

loop_
_atom_site_label
_atom_site_type_symbol
_atom_site_fract_x
_atom_site_fract_y
_atom_site_fract_z
_atom_site_U_iso_or_equiv
_atom_site_adp_type
_atom_site_occupancy
_atom_site_symmetry_multiplicity
_atom_site_calc_flag
_atom_site_refinement_flags
S1 S 0.79005(3) 0.11958(2) 0.13973(2) 0.02332(9) Uani 1 1 d .
S2 S 0.81032(3) -0.07001(3) 0.10708(2) 0.02430(9) Uani 1 1 d .
N1 N 0.87494(10) 0.02748(9) 0.13024(8) 0.0235(2) Uani 1 1 d .
N2 N 1.13187(11) 0.10266(9) 0.38607(9) 0.0266(3) Uani 1 1 d .
O1 O 0.68631(9) 0.09783(8) 0.18964(7) 0.0273(2) Uani 1 1 d .
O2 O 0.87499(10) 0.18452(8) 0.17026(8) 0.0287(2) Uani 1 1 d .
O3 O 0.69508(9) -0.05117(8) 0.06542(7) 0.0275(2) Uani 1 1 d .
O4 O 0.90147(11) -0.11830(8) 0.06253(8) 0.0354(3) Uani 1 1 d .
O5 O 0.97912(9) 0.04763(8) 0.29065(7) 0.0248(2) Uani 1 1 d .
C1 C 1.00432(12) 0.03087(10) 0.14271(10) 0.0234(3) Uani 1 1 d .
H1 H 1.0549 0.0247 0.0942 0.028 Uiso 1 1 calc R
C2 C 1.05567(12) 0.04252(10) 0.22140(9) 0.0214(3) Uani 1 1 d .
C3 C 1.18572(12) 0.05350(10) 0.24085(10) 0.0218(3) Uani 1 1 d .
C4 C 1.27576(13) 0.03601(10) 0.18064(10) 0.0239(3) Uani 1 1 d .
H4 H 1.2535 0.0141 0.1248 0.029 Uiso 1 1 calc R
C5 C 1.39723(13) 0.05067(11) 0.20258(10) 0.0270(3) Uani 1 1 d .
H5 H 1.4582 0.0387 0.1618 0.032 Uiso 1 1 calc R
C6 C 1.43020(14) 0.08305(12) 0.28440(11) 0.0310(3) Uani 1 1 d .
H6 H 1.5136 0.0933 0.2989 0.037 Uiso 1 1 calc R
C7 C 1.34219(14) 0.10037(12) 0.34463(11) 0.0314(3) Uani 1 1 d .
H7 H 1.3651 0.1223 0.4003 0.038 Uiso 1 1 calc R
C8 C 1.21913(13) 0.08545(10) 0.32312(10) 0.0248(3) Uani 1 1 d .
C9 C 1.02142(13) 0.08163(10) 0.36805(9) 0.0232(3) Uani 1 1 d .
C10 C 0.92333(13) 0.09017(10) 0.43096(10) 0.0240(3) Uani 1 1 d .
C11 C 0.80197(14) 0.07457(13) 0.40669(11) 0.0314(3) Uani 1 1 d .
H11 H 0.7810 0.0583 0.3489 0.038 Uiso 1 1 calc R
C12 C 0.71155(15) 0.08306(14) 0.46799(11) 0.0366(4) Uani 1 1 d .
H12 H 0.6288 0.0727 0.4517 0.044 Uiso 1 1 calc R
C13 C 0.74181(16) 0.10652(13) 0.55228(11) 0.0346(4) Uani 1 1 d .
H13 H 0.6798 0.1124 0.5936 0.042 Uiso 1 1 calc R
C14 C 0.86253(16) 0.12142(11) 0.57665(10) 0.0296(3) Uani 1 1 d .
H14 H 0.8831 0.1372 0.6347 0.036 Uiso 1 1 calc R
C15 C 0.95352(14) 0.11331(10) 0.51634(10) 0.0267(3) Uani 1 1 d .
H15 H 1.0361 0.1235 0.5332 0.032 Uiso 1 1 calc R
C16 C 0.74054(13) 0.14580(10) 0.03402(10) 0.0241(3) Uani 1 1 d .
C17 C 0.82646(13) 0.17328(11) -0.02510(10) 0.0269(3) Uani 1 1 d .
H17 H 0.9098 0.1791 -0.0080 0.032 Uiso 1 1 calc R
C18 C 0.78809(14) 0.19184(11) -0.10888(11) 0.0294(3) Uani 1 1 d .
H18 H 0.8461 0.2101 -0.1497 0.035 Uiso 1 1 calc R
C19 C 0.66578(15) 0.18432(11) -0.13505(11) 0.0285(3) Uani 1 1 d .
C20 C 0.58120(14) 0.15887(12) -0.07401(11) 0.0306(3) Uani 1 1 d .
H20 H 0.4975 0.1549 -0.0905 0.037 Uiso 1 1 calc R
C21 C 0.61783(13) 0.13931(12) 0.01047(11) 0.0299(3) Uani 1 1 d .
H21 H 0.5599 0.1217 0.0516 0.036 Uiso 1 1 calc R
C22 C 0.62627(18) 0.19918(14) -0.22776(12) 0.0393(4) Uani 1 1 d .
H22A H 0.6911 0.2296 -0.2582 0.059 Uiso 1 1 calc R
H22B H 0.5523 0.2352 -0.2298 0.059 Uiso 1 1 calc R
H22C H 0.6097 0.1425 -0.2557 0.059 Uiso 1 1 calc R
C23 C 0.78605(13) -0.12084(10) 0.20676(10) 0.0241(3) Uani 1 1 d .
C24 C 0.68131(14) -0.10053(11) 0.25129(11) 0.0285(3) Uani 1 1 d .
H24 H 0.6244 -0.0591 0.2282 0.034 Uiso 1 1 calc R
C25 C 0.66101(15) -0.14145(12) 0.32963(11) 0.0312(3) Uani 1 1 d .
H25 H 0.5900 -0.1271 0.3604 0.037 Uiso 1 1 calc R
C26 C 0.74226(16) -0.20305(11) 0.36425(11) 0.0320(3) Uani 1 1 d .
C27 C 0.84678(16) -0.22187(12) 0.31870(13) 0.0374(4) Uani 1 1 d .
H27 H 0.9037 -0.2631 0.3419 0.045 Uiso 1 1 calc R
C28 C 0.86974(14) -0.18174(11) 0.24012(13) 0.0326(3) Uani 1 1 d .
H28 H 0.9412 -0.1955 0.2096 0.039 Uiso 1 1 calc R
C29 C 0.7176(2) -0.24785(13) 0.44861(12) 0.0440(5) Uani 1 1 d .
H29A H 0.7326 -0.3110 0.4430 0.066 Uiso 1 1 calc R
H29B H 0.6326 -0.2381 0.4637 0.066 Uiso 1 1 calc R
H29C H 0.7715 -0.2236 0.4942 0.066 Uiso 1 1 calc R

loop_
_atom_site_aniso_label
_atom_site_aniso_U_11
_atom_site_aniso_U_22
_atom_site_aniso_U_33
_atom_site_aniso_U_23
_atom_site_aniso_U_13
_atom_site_aniso_U_12
S1 0.01541(15) 0.02848(18) 0.02628(17) -0.00543(14) 0.00432(12) -0.00127(12)
S2 0.01601(15) 0.02937(19) 0.02777(18) -0.00868(14) 0.00489(12) -0.00347(13)
N1 0.0138(5) 0.0272(6) 0.0298(6) -0.0051(5) 0.0031(4) -0.0024(4)
N2 0.0189(6) 0.0334(7) 0.0276(6) -0.0043(5) 0.0033(5) -0.0013(5)
O1 0.0174(5) 0.0377(6) 0.0272(5) -0.0048(5) 0.0075(4) -0.0002(4)
O2 0.0220(5) 0.0293(6) 0.0348(6) -0.0088(5) 0.0007(4) -0.0022(4)
O3 0.0198(5) 0.0367(6) 0.0258(5) -0.0042(4) 0.0013(4) -0.0064(4)
O4 0.0240(5) 0.0391(7) 0.0436(7) -0.0189(5) 0.0123(5) -0.0036(5)
O5 0.0165(4) 0.0353(6) 0.0227(5) -0.0035(4) 0.0053(4) -0.0037(4)
C1 0.0130(5) 0.0302(7) 0.0273(7) -0.0042(6) 0.0049(5) -0.0028(5)
C2 0.0149(5) 0.0239(6) 0.0256(6) -0.0014(5) 0.0062(5) -0.0011(5)
C3 0.0149(5) 0.0233(6) 0.0273(7) 0.0014(5) 0.0030(5) -0.0008(5)
C4 0.0177(6) 0.0273(7) 0.0268(7) 0.0005(6) 0.0040(5) -0.0005(5)
C5 0.0168(6) 0.0317(8) 0.0329(8) 0.0036(6) 0.0064(5) -0.0002(5)
C6 0.0153(6) 0.0421(9) 0.0357(8) -0.0007(7) 0.0011(6) -0.0028(6)
C7 0.0191(7) 0.0437(9) 0.0314(8) -0.0045(7) 0.0003(6) -0.0038(6)
C8 0.0182(6) 0.0291(7) 0.0273(7) -0.0004(6) 0.0035(5) -0.0008(5)
C9 0.0206(6) 0.0257(7) 0.0236(6) -0.0015(5) 0.0031(5) -0.0007(5)
C10 0.0215(6) 0.0264(7) 0.0245(7) -0.0005(5) 0.0050(5) 0.0005(5)
C11 0.0215(7) 0.0472(10) 0.0257(7) -0.0031(7) 0.0053(6) -0.0027(6)
C12 0.0221(7) 0.0568(12) 0.0314(8) -0.0038(8) 0.0082(6) -0.0033(7)
C13 0.0318(8) 0.0423(10) 0.0305(8) -0.0012(7) 0.0123(7) 0.0017(7)
C14 0.0339(8) 0.0311(8) 0.0240(7) -0.0015(6) 0.0051(6) 0.0014(6)
C15 0.0262(7) 0.0273(7) 0.0267(7) -0.0001(6) 0.0021(6) 0.0010(6)
C16 0.0170(6) 0.0276(7) 0.0279(7) -0.0027(6) 0.0041(5) -0.0011(5)
C17 0.0164(6) 0.0318(8) 0.0328(8) -0.0052(6) 0.0067(5) -0.0042(5)
C18 0.0248(7) 0.0314(8) 0.0326(8) -0.0022(6) 0.0091(6) -0.0060(6)
C19 0.0267(7) 0.0263(7) 0.0326(8) 0.0026(6) 0.0028(6) -0.0045(6)
C20 0.0184(6) 0.0373(9) 0.0362(8) 0.0054(7) 0.0020(6) -0.0039(6)
C21 0.0169(6) 0.0387(9) 0.0344(8) 0.0044(7) 0.0050(6) -0.0031(6)
C22 0.0395(9) 0.0429(10) 0.0354(9) 0.0113(8) 0.0006(7) -0.0091(8)
C23 0.0164(6) 0.0235(7) 0.0324(7) -0.0034(6) 0.0002(5) -0.0011(5)
C24 0.0205(6) 0.0331(8) 0.0319(8) 0.0044(6) 0.0022(6) 0.0054(6)
C25 0.0277(7) 0.0351(8) 0.0307(8) 0.0038(7) 0.0004(6) 0.0026(6)
C26 0.0354(8) 0.0244(7) 0.0354(8) 0.0006(6) -0.0126(7) -0.0046(6)
C27 0.0306(8) 0.0263(8) 0.0545(11) 0.0010(7) -0.0147(8) 0.0038(6)
C28 0.0192(6) 0.0272(8) 0.0513(10) -0.0055(7) -0.0019(6) 0.0033(6)
C29 0.0604(13) 0.0358(10) 0.0350(9) 0.0090(8) -0.0158(9) -0.0057(9)

loop_
_atom_type_symbol
_atom_type_description
_atom_type_scat_dispersion_real
_atom_type_scat_dispersion_imag
_atom_type_scat_source
C C 0.0033 0.0016 'International Tables Vol C Tables 4.2.6.8 and 6.1.1.4'
H H 0.0000 0.0000 'International Tables Vol C Tables 4.2.6.8 and 6.1.1.4'
N N 0.0061 0.0033 'International Tables Vol C Tables 4.2.6.8 and 6.1.1.4'
O O 0.0106 0.0060 'International Tables Vol C Tables 4.2.6.8 and 6.1.1.4'
S S 0.1246 0.1234 'International Tables Vol C Tables 4.2.6.8 and 6.1.1.4'

loop_
_geom_angle_atom_site_label_1
_geom_angle_atom_site_label_2
_geom_angle_atom_site_label_3
_geom_angle
O2 S1 O1 120.23(7)
O2 S1 N1 104.18(7)
O1 S1 N1 107.67(7)
O2 S1 C16 109.46(7)
O1 S1 C16 108.86(7)
N1 S1 C16 105.39(7)
O4 S2 O3 120.43(8)
O4 S2 N1 105.00(7)
O3 S2 N1 106.38(7)
O4 S2 C23 108.73(8)
O3 S2 C23 109.27(7)
N1 S2 C23 106.05(7)
C1 N1 S2 118.26(10)
C1 N1 S1 120.42(10)
S2 N1 S1 121.32(7)
C9 N2 C8 117.55(13)
C9 O5 C2 119.86(11)
C2 C1 N1 121.34(12)
C1 C2 O5 117.47(12)
C1 C2 C3 125.99(12)
O5 C2 C3 116.51(13)
C8 C3 C4 119.76(13)
C8 C3 C2 117.20(12)
C4 C3 C2 123.02(13)
C5 C4 C3 119.92(14)
C4 C5 C6 120.21(14)
C7 C6 C5 120.49(14)
C6 C7 C8 119.71(15)
C3 C8 C7 119.92(14)
C3 C8 N2 121.67(13)
C7 C8 N2 118.41(14)
N2 C9 O5 125.53(13)
N2 C9 C10 122.67(14)
O5 C9 C10 111.79(12)
C11 C10 C15 119.84(14)
C11 C10 C9 121.11(14)
C15 C10 C9 119.04(14)
C10 C11 C12 119.56(15)
C13 C12 C11 120.38(16)
C12 C13 C14 120.12(15)
C13 C14 C15 120.16(15)
C14 C15 C10 119.94(15)
C21 C16 C17 121.19(15)
C21 C16 S1 120.12(11)
C17 C16 S1 118.69(11)
C18 C17 C16 118.75(14)
C17 C18 C19 121.45(14)
C20 C19 C18 118.63(15)
C20 C19 C22 120.37(15)
C18 C19 C22 120.95(15)
C21 C20 C19 120.91(14)
C20 C21 C16 119.04(14)
C24 C23 C28 120.70(15)
C24 C23 S2 118.99(12)
C28 C23 S2 120.30(12)
C25 C24 C23 119.16(15)
C24 C25 C26 121.50(16)
C25 C26 C27 118.24(16)
C25 C26 C29 120.71(18)
C27 C26 C29 121.05(17)
C28 C27 C26 121.56(16)
C27 C28 C23 118.83(15)

loop_
_geom_bond_atom_site_label_1
_geom_bond_atom_site_label_2
_geom_bond_distance
S1 O2 1.4305(12)
S1 O1 1.4320(11)
S1 N1 1.6923(14)
S1 C16 1.7541(17)
S2 O4 1.4333(12)
S2 O3 1.4336(12)
S2 N1 1.6793(14)
S2 C23 1.7509(17)
N1 C1 1.4299(18)
N2 C9 1.2781(19)
N2 C8 1.4087(18)
O5 C9 1.3730(18)
O5 C2 1.3810(16)
C1 C2 1.339(2)
C2 C3 1.4615(19)
C3 C8 1.401(2)
C3 C4 1.4017(19)
C4 C5 1.386(2)
C5 C6 1.396(2)
C6 C7 1.385(2)
C7 C8 1.402(2)
C9 C10 1.476(2)
C10 C11 1.395(2)
C10 C15 1.397(2)
C11 C12 1.397(2)
C12 C13 1.383(3)
C13 C14 1.387(3)
C14 C15 1.390(2)
C16 C21 1.390(2)
C16 C17 1.3954(19)
C17 C18 1.380(2)
C18 C19 1.397(2)
C19 C20 1.397(2)
C19 C22 1.503(2)
C20 C21 1.388(2)
C23 C24 1.391(2)
C23 C28 1.394(2)
C24 C25 1.385(2)
C25 C26 1.391(2)
C26 C27 1.393(3)
C26 C29 1.502(3)
C27 C28 1.389(3)

loop_
_geom_torsion_atom_site_label_1
_geom_torsion_atom_site_label_2
_geom_torsion_atom_site_label_3
_geom_torsion_atom_site_label_4
_geom_torsion
O4 S2 N1 C1 -29.03(13)
O3 S2 N1 C1 -157.74(11)
C23 S2 N1 C1 86.00(12)
O4 S2 N1 S1 151.57(9)
O3 S2 N1 S1 22.86(11)
C23 S2 N1 S1 -93.40(10)
O2 S1 N1 C1 -6.63(13)
O1 S1 N1 C1 -135.35(12)
C16 S1 N1 C1 108.58(12)
O2 S1 N1 S2 172.76(8)
O1 S1 N1 S2 44.04(11)
C16 S1 N1 S2 -72.03(10)
S2 N1 C1 C2 -107.78(15)
S1 N1 C1 C2 71.62(18)
N1 C1 C2 O5 2.5(2)
N1 C1 C2 C3 -175.18(14)
C9 O5 C2 C1 -163.14(14)
C9 O5 C2 C3 14.8(2)
C1 C2 C3 C8 165.16(15)
O5 C2 C3 C8 -12.6(2)
C1 C2 C3 C4 -13.0(2)
O5 C2 C3 C4 169.31(14)
C8 C3 C4 C5 -0.2(2)
C2 C3 C4 C5 177.85(14)
C3 C4 C5 C6 -0.2(2)
C4 C5 C6 C7 0.4(3)
C5 C6 C7 C8 -0.2(3)
C4 C3 C8 C7 0.4(2)
C2 C3 C8 C7 -177.74(15)
C4 C3 C8 N2 -179.03(14)
C2 C3 C8 N2 2.8(2)
C6 C7 C8 C3 -0.3(3)
C6 C7 C8 N2 179.24(16)
C9 N2 C8 C3 5.4(2)
C9 N2 C8 C7 -174.13(16)
C8 N2 C9 O5 -3.5(2)
C8 N2 C9 C10 175.31(14)
C2 O5 C9 N2 -7.0(2)
C2 O5 C9 C10 174.05(13)
N2 C9 C10 C11 173.84(16)
O5 C9 C10 C11 -7.2(2)
N2 C9 C10 C15 -6.9(2)
O5 C9 C10 C15 172.06(14)
C15 C10 C11 C12 0.6(3)
C9 C10 C11 C12 179.84(16)
C10 C11 C12 C13 -0.2(3)
C11 C12 C13 C14 -0.3(3)
C12 C13 C14 C15 0.3(3)
C13 C14 C15 C10 0.1(2)
C11 C10 C15 C14 -0.5(2)
C9 C10 C15 C14 -179.80(14)
O2 S1 C16 C21 -136.08(13)
O1 S1 C16 C21 -2.85(16)
N1 S1 C16 C21 112.41(14)
O2 S1 C16 C17 43.73(14)
O1 S1 C16 C17 176.96(12)
N1 S1 C16 C17 -67.78(14)
C21 C16 C17 C18 -1.8(2)
S1 C16 C17 C18 178.41(12)
C16 C17 C18 C19 0.5(2)
C17 C18 C19 C20 1.1(2)
C17 C18 C19 C22 -176.11(17)
C18 C19 C20 C21 -1.5(3)
C22 C19 C20 C21 175.70(17)
C19 C20 C21 C16 0.3(3)
C17 C16 C21 C20 1.4(3)
S1 C16 C21 C20 -178.83(13)
O4 S2 C23 C24 -163.37(12)
O3 S2 C23 C24 -30.13(15)
N1 S2 C23 C24 84.17(14)
O4 S2 C23 C28 15.64(15)
O3 S2 C23 C28 148.89(13)
N1 S2 C23 C28 -96.81(14)
C28 C23 C24 C25 0.2(2)
S2 C23 C24 C25 179.18(13)
C23 C24 C25 C26 -0.7(3)
C24 C25 C26 C27 1.1(3)
C24 C25 C26 C29 -178.96(17)
C25 C26 C27 C28 -0.9(3)
C29 C26 C27 C28 179.13(17)
C26 C27 C28 C23 0.4(3)
C24 C23 C28 C27 0.0(2)
S2 C23 C28 C27 -179.01(13)

loop_
_cod_related_entry_id
_cod_related_entry_database
_cod_related_entry_code
1 ChemSpider 30660658
